data_7202413
loop_
_publ_author_name
'Aaker\"oy, Christer B.'
'Desper, John'
'Fasulo, Meg'
'Hussain, Izhar'
'Levin, Brock'
'Schultheiss, Nate'

_publ_section_title
;
 Ten years of co-crystal synthesis; the good, the bad, and the ugly
;
_journal_issue 12
_journal_name_full CrystEngComm
_journal_page_first 1816
_journal_paper_doi 10.1039/b811809d
_journal_volume 10
_journal_year 2008
_chemical_formula_moiety
;
(C13 H10 N2 O)4 (C6 F4 I2)3
;
_chemical_formula_sum 'C70 H40 F12 I6 N8 O4'
_chemical_formula_weight 2046.50
_chemical_name_systematic
;
[(5-OMe-3-pyridyl)(3-pyridyl)ethyne]4, [1,4-I2-F4-benzene]4
;
_space_group_IT_number 2
_symmetry_cell_setting triclinic
_symmetry_space_group_name_Hall '-P 1'
_symmetry_space_group_name_H-M 'P -1'
_atom_sites_solution_hydrogens geom
_atom_sites_solution_primary direct
_atom_sites_solution_secondary difmap
_audit_creation_method SHELXL-97
_cell_angle_alpha 72.1600(10)
_cell_angle_beta 88.3640(10)
_cell_angle_gamma 88.5080(10)
_cell_formula_units_Z 1
_cell_length_a 7.6881(4)
_cell_length_b 14.8996(8)
_cell_length_c 15.3296(8)
_cell_measurement_reflns_used 8531
_cell_measurement_temperature 100(2)
_cell_measurement_theta_max 30.00
_cell_measurement_theta_min 2.30
_cell_volume 1670.61(15)
_computing_cell_refinement 'Bruker XSCANS'
_computing_data_collection 'Bruker XSCANS'
_computing_data_reduction 'Bruker SHELXTL'
_computing_molecular_graphics 'Bruker SHELXTL'
_computing_publication_material 'Bruker SHELXTL'
_computing_structure_refinement 'SHELXL-97 (Sheldrick, 1997)'
_computing_structure_solution 'SHELXS-97 (Sheldrick, 1990)'
_diffrn_ambient_temperature 100(2)
_diffrn_measured_fraction_theta_full 0.983
_diffrn_measured_fraction_theta_max 0.983
_diffrn_measurement_device_type 'CCD area detector'
_diffrn_measurement_method 'phi and omega scans'
_diffrn_radiation_monochromator graphite
_diffrn_radiation_source 'fine-focus sealed tube'
_diffrn_radiation_type MoK\a
_diffrn_radiation_wavelength 0.71073
_diffrn_reflns_av_R_equivalents 0.0272
_diffrn_reflns_av_sigmaI/netI 0.0402
_diffrn_reflns_limit_h_max 10
_diffrn_reflns_limit_h_min -10
_diffrn_reflns_limit_k_max 20
_diffrn_reflns_limit_k_min -20
_diffrn_reflns_limit_l_max 21
_diffrn_reflns_limit_l_min -21
_diffrn_reflns_number 19870
_diffrn_reflns_theta_full 30.03
_diffrn_reflns_theta_max 30.03
_diffrn_reflns_theta_min 2.65
_exptl_absorpt_coefficient_mu 2.880
_exptl_absorpt_correction_T_max 1.000
_exptl_absorpt_correction_T_min 0.495
_exptl_absorpt_correction_type multi-scan
_exptl_absorpt_process_details SADABS
_exptl_crystal_colour Colorless
_exptl_crystal_density_diffrn 2.034
_exptl_crystal_density_method 'not measured'
_exptl_crystal_description plate
_exptl_crystal_F_000 974
_exptl_crystal_size_max 0.32
_exptl_crystal_size_mid 0.18
_exptl_crystal_size_min 0.02
_refine_diff_density_max 1.588
_refine_diff_density_min -0.696
_refine_diff_density_rms 0.144
_refine_ls_extinction_method none
_refine_ls_goodness_of_fit_ref 1.006
_refine_ls_hydrogen_treatment constr
_refine_ls_matrix_type full
_refine_ls_number_parameters 453
_refine_ls_number_reflns 9596
_refine_ls_number_restraints 0
_refine_ls_restrained_S_all 1.006
_refine_ls_R_factor_all 0.0373
_refine_ls_R_factor_gt 0.0315
_refine_ls_shift/su_max 0.001
_refine_ls_shift/su_mean 0.000
_refine_ls_structure_factor_coef Fsqd
_refine_ls_weighting_details 'calc w=1/[\s^2^(Fo^2^)+(0.0400P)^2^+0.7000P] where P=(Fo^2^+2Fc^2^)/3'
_refine_ls_weighting_scheme calc
_refine_ls_wR_factor_gt 0.0733
_refine_ls_wR_factor_ref 0.0763
_reflns_number_gt 8511
_reflns_number_total 9596
_reflns_threshold_expression >2sigma(I)
_cod_data_source_file b811809d.txt
_cod_data_source_block A5
_cod_depositor_comments
;
The following automatic conversions were performed:
'_symmetry_cell_setting' value 'Triclinic' changed to 'triclinic'
according to '/home/saulius/struct/CIF-dictionaries/cif_core.dic'
dictionary named 'cif_core.dic' version 2.4.1 from 2010-06-29.

Automatic conversion script
Id: cif_fix_enum 1527 2010-12-29 10:47:43Z saulius 
;
_cod_original_sg_symbol_H-M P-1
_cod_database_code 7202413

loop_
_symmetry_equiv_pos_as_xyz
'x, y, z'
'-x, -y, -z'

loop_
_atom_site_label
_atom_site_type_symbol
_atom_site_fract_x
_atom_site_fract_y
_atom_site_fract_z
_atom_site_U_iso_or_equiv
_atom_site_adp_type
_atom_site_occupancy
_atom_site_symmetry_multiplicity
_atom_site_calc_flag
_atom_site_refinement_flags
_atom_site_disorder_assembly
_atom_site_disorder_group
I1 I 0.52207(2) 0.703825(12) 0.729767(11) 0.01567(5) Uani 1 1 d . . .
I2 I 0.81198(2) 0.509974(12) 0.385667(11) 0.01602(5) Uani 1 1 d . . .
I3 I 0.87092(2) 0.225879(13) 0.501047(13) 0.02351(5) Uani 1 1 d . . .
N11 N 0.4506(3) 0.78019(17) 0.87137(16) 0.0185(5) Uani 1 1 d . . .
C12 C 0.3558(4) 0.8585(2) 0.86509(19) 0.0192(5) Uani 1 1 d . . .
H12 H 0.3020 0.8905 0.8087 0.023 Uiso 1 1 calc R . .
C13 C 0.3333(3) 0.89468(19) 0.93883(18) 0.0174(5) Uani 1 1 d . . .
C14 C 0.4084(3) 0.84654(19) 1.02258(19) 0.0174(5) Uani 1 1 d . . .
H14 H 0.3953 0.8695 1.0738 0.021 Uiso 1 1 calc R . .
C15 C 0.5026(4) 0.76436(19) 1.02889(19) 0.0180(5) Uani 1 1 d . . .
C16 C 0.5238(4) 0.7348(2) 0.95080(19) 0.0188(5) Uani 1 1 d . . .
H16 H 0.5933 0.6801 0.9547 0.023 Uiso 1 1 calc R . .
C17 C 0.2345(4) 0.9803(2) 0.92628(19) 0.0193(5) Uani 1 1 d . . .
C18 C 0.5573(4) 0.7347(2) 1.18734(19) 0.0214(6) Uani 1 1 d . . .
H18A H 0.6224 0.6905 1.2369 0.032 Uiso 1 1 calc R . .
H18B H 0.4336 0.7336 1.2048 0.032 Uiso 1 1 calc R . .
H18C H 0.6011 0.7986 1.1763 0.032 Uiso 1 1 calc R . .
N21 N -0.0381(3) 1.28377(17) 0.91280(17) 0.0212(5) Uani 1 1 d . . .
C22 C 0.0365(4) 1.1979(2) 0.93933(19) 0.0197(5) Uani 1 1 d . . .
H22 H 0.0735 1.1734 1.0009 0.024 Uiso 1 1 calc R . .
C23 C 0.0630(3) 1.14218(19) 0.88092(19) 0.0181(5) Uani 1 1 d . . .
C24 C 0.0085(4) 1.1786(2) 0.79094(19) 0.0203(5) Uani 1 1 d . . .
H24 H 0.0231 1.1427 0.7495 0.024 Uiso 1 1 calc R . .
C25 C -0.0670(4) 1.2672(2) 0.7627(2) 0.0224(6) Uani 1 1 d . . .
H25 H -0.1045 1.2938 0.7015 0.027 Uiso 1 1 calc R . .
O25 O 0.5789(3) 0.70781(15) 1.10525(14) 0.0226(4) Uani 1 1 d . . .
C26 C -0.0871(4) 1.3170(2) 0.8255(2) 0.0227(6) Uani 1 1 d . . .
H26 H -0.1386 1.3783 0.8053 0.027 Uiso 1 1 calc R . .
C27 C 0.1532(4) 1.0530(2) 0.91026(19) 0.0196(5) Uani 1 1 d . . .
N31 N 0.8942(3) 0.44780(17) 0.23574(16) 0.0189(5) Uani 1 1 d . . .
C32 C 0.9700(4) 0.3647(2) 0.24220(19) 0.0185(5) Uani 1 1 d . . .
H32 H 1.0282 0.3323 0.2971 0.022 Uiso 1 1 calc R . .
C33 C 0.9680(3) 0.32314(19) 0.17258(19) 0.0174(5) Uani 1 1 d . . .
C34 C 0.8862(3) 0.37133(19) 0.09038(19) 0.0174(5) Uani 1 1 d . . .
H34 H 0.8852 0.3458 0.0407 0.021 Uiso 1 1 calc R . .
C35 C 0.8065(3) 0.45781(19) 0.08422(19) 0.0170(5) Uani 1 1 d . . .
O35 O 0.7193(3) 0.51269(14) 0.01109(13) 0.0217(4) Uani 1 1 d . . .
C36 C 0.8128(4) 0.49363(19) 0.15840(19) 0.0177(5) Uani 1 1 d . . .
H36 H 0.7573 0.5526 0.1537 0.021 Uiso 1 1 calc R . .
C37 C 1.0503(4) 0.2326(2) 0.18709(19) 0.0189(5) Uani 1 1 d . . .
C38 C 0.7157(4) 0.4814(2) -0.06841(19) 0.0215(6) Uani 1 1 d . . .
H38A H 0.6512 0.5277 -0.1168 0.032 Uiso 1 1 calc R . .
H38B H 0.6584 0.4204 -0.0527 0.032 Uiso 1 1 calc R . .
H38C H 0.8350 0.4748 -0.0901 0.032 Uiso 1 1 calc R . .
N41 N 1.3659(3) -0.06122(18) 0.20448(18) 0.0240(5) Uani 1 1 d . . .
C42 C 1.2613(4) 0.0150(2) 0.1811(2) 0.0206(5) Uani 1 1 d . . .
H42 H 1.2049 0.0306 0.1239 0.025 Uiso 1 1 calc R . .
C43 C 1.2309(3) 0.07303(19) 0.23705(19) 0.0178(5) Uani 1 1 d . . .
C44 C 1.3121(4) 0.0490(2) 0.32129(19) 0.0199(5) Uani 1 1 d . . .
H44 H 1.2941 0.0864 0.3612 0.024 Uiso 1 1 calc R . .
C45 C 1.4197(4) -0.0303(2) 0.3459(2) 0.0224(6) Uani 1 1 d . . .
H45 H 1.4761 -0.0488 0.4032 0.027 Uiso 1 1 calc R . .
C46 C 1.4432(4) -0.0820(2) 0.2854(2) 0.0248(6) Uani 1 1 d . . .
H46 H 1.5190 -0.1357 0.3023 0.030 Uiso 1 1 calc R . .
C47 C 1.1261(4) 0.1579(2) 0.20735(19) 0.0190(5) Uani 1 1 d . . .
C51 C 0.6054(3) 0.64490(19) 0.62781(18) 0.0162(5) Uani 1 1 d . . .
C52 C 0.6304(3) 0.54864(19) 0.64501(17) 0.0157(5) Uani 1 1 d . . .
F52 F 0.5975(2) 0.48946(12) 0.72976(11) 0.0210(3) Uani 1 1 d . . .
C53 C 0.6857(3) 0.51037(19) 0.57746(19) 0.0167(5) Uani 1 1 d . . .
F53 F 0.7026(2) 0.41557(11) 0.59899(11) 0.0221(3) Uani 1 1 d . . .
C54 C 0.7228(3) 0.56636(19) 0.48911(18) 0.0165(5) Uani 1 1 d . . .
C55 C 0.6971(3) 0.66240(19) 0.47163(18) 0.0168(5) Uani 1 1 d . . .
F55 F 0.7303(2) 0.72169(12) 0.38647(11) 0.0231(4) Uani 1 1 d . . .
C56 C 0.6413(3) 0.70061(19) 0.53883(18) 0.0166(5) Uani 1 1 d . . .
F56 F 0.6242(2) 0.79543(12) 0.51686(11) 0.0230(3) Uani 1 1 d . . .
C61 C 0.9479(4) 0.0913(2) 0.50040(19) 0.0194(5) Uani 1 1 d . . .
C62 C 1.0662(4) 0.0376(2) 0.56324(19) 0.0207(5) Uani 1 1 d . . .
F62 F 1.1328(2) 0.07112(13) 0.62654(12) 0.0274(4) Uani 1 1 d . . .
C66 C 0.8826(4) 0.0519(2) 0.43781(19) 0.0210(5) Uani 1 1 d . . .
F66 F 0.7682(2) 0.10026(13) 0.37568(12) 0.0291(4) Uani 1 1 d . . .

loop_
_atom_site_aniso_label
_atom_site_aniso_U_11
_atom_site_aniso_U_22
_atom_site_aniso_U_33
_atom_site_aniso_U_23
_atom_site_aniso_U_13
_atom_site_aniso_U_12
I1 0.01683(8) 0.01476(8) 0.01530(8) -0.00465(6) 0.00060(6) 0.00131(6)
I2 0.01561(8) 0.01656(9) 0.01660(8) -0.00629(6) -0.00038(6) 0.00185(6)
I3 0.02443(10) 0.01896(10) 0.02702(10) -0.00706(7) 0.00063(7) 0.00069(7)
N11 0.0204(11) 0.0160(11) 0.0194(11) -0.0062(9) 0.0028(9) -0.0014(9)
C12 0.0193(13) 0.0168(13) 0.0197(13) -0.0029(10) 0.0006(10) -0.0016(10)
C13 0.0189(13) 0.0135(12) 0.0187(13) -0.0036(10) 0.0033(10) 0.0006(10)
C14 0.0182(12) 0.0148(12) 0.0189(13) -0.0052(10) 0.0009(10) 0.0021(10)
C15 0.0185(12) 0.0159(13) 0.0188(13) -0.0045(10) 0.0015(10) 0.0014(10)
C16 0.0185(12) 0.0150(12) 0.0230(14) -0.0063(10) 0.0039(10) 0.0004(10)
C17 0.0200(13) 0.0192(13) 0.0175(13) -0.0039(10) 0.0003(10) 0.0012(10)
C18 0.0230(14) 0.0231(14) 0.0194(13) -0.0086(11) -0.0022(10) 0.0033(11)
N21 0.0223(12) 0.0173(12) 0.0248(12) -0.0080(10) 0.0010(9) 0.0025(9)
C22 0.0227(13) 0.0169(13) 0.0181(13) -0.0034(10) -0.0002(10) 0.0038(10)
C23 0.0174(12) 0.0160(13) 0.0197(13) -0.0040(10) 0.0018(10) 0.0009(10)
C24 0.0214(13) 0.0195(14) 0.0203(13) -0.0069(11) 0.0007(10) 0.0019(10)
C25 0.0230(14) 0.0206(14) 0.0212(14) -0.0031(11) 0.0001(11) 0.0016(11)
O25 0.0279(11) 0.0204(10) 0.0192(10) -0.0057(8) -0.0039(8) 0.0081(8)
C26 0.0221(14) 0.0165(13) 0.0278(15) -0.0046(11) -0.0033(11) 0.0045(10)
C27 0.0222(13) 0.0184(13) 0.0177(13) -0.0054(10) 0.0019(10) 0.0013(10)
N31 0.0205(11) 0.0186(12) 0.0175(11) -0.0059(9) 0.0012(9) 0.0010(9)
C32 0.0182(12) 0.0193(13) 0.0163(12) -0.0030(10) -0.0002(10) 0.0015(10)
C33 0.0154(12) 0.0165(13) 0.0195(13) -0.0047(10) 0.0019(10) 0.0005(9)
C34 0.0179(12) 0.0165(13) 0.0181(12) -0.0061(10) 0.0012(10) 0.0014(10)
C35 0.0165(12) 0.0152(12) 0.0182(12) -0.0038(10) -0.0002(9) 0.0013(9)
O35 0.0300(11) 0.0183(10) 0.0161(9) -0.0044(8) -0.0051(8) 0.0094(8)
C36 0.0190(12) 0.0151(12) 0.0202(13) -0.0075(10) 0.0001(10) 0.0019(10)
C37 0.0188(13) 0.0203(14) 0.0181(13) -0.0064(10) -0.0011(10) 0.0010(10)
C38 0.0283(15) 0.0197(14) 0.0160(13) -0.0049(10) -0.0024(11) 0.0047(11)
N41 0.0272(13) 0.0172(12) 0.0285(13) -0.0086(10) -0.0001(10) 0.0026(10)
C42 0.0240(14) 0.0153(13) 0.0226(14) -0.0060(11) -0.0012(11) 0.0027(10)
C43 0.0149(12) 0.0158(13) 0.0210(13) -0.0032(10) 0.0010(10) 0.0001(9)
C44 0.0215(13) 0.0169(13) 0.0211(13) -0.0060(11) 0.0012(10) 0.0014(10)
C45 0.0258(14) 0.0165(13) 0.0217(14) -0.0014(11) -0.0033(11) 0.0016(11)
C46 0.0231(14) 0.0183(14) 0.0307(16) -0.0045(12) -0.0022(12) 0.0055(11)
C47 0.0179(12) 0.0182(13) 0.0207(13) -0.0056(10) 0.0003(10) 0.0002(10)
C51 0.0148(11) 0.0180(13) 0.0162(12) -0.0057(10) -0.0015(9) 0.0018(9)
C52 0.0174(12) 0.0166(12) 0.0115(11) -0.0018(9) -0.0014(9) 0.0010(9)
F52 0.0301(9) 0.0160(8) 0.0138(7) -0.0002(6) 0.0019(6) 0.0015(7)
C53 0.0185(12) 0.0131(12) 0.0188(12) -0.0055(10) -0.0025(10) 0.0022(9)
F53 0.0318(9) 0.0134(8) 0.0205(8) -0.0044(6) -0.0023(7) 0.0045(7)
C54 0.0141(11) 0.0173(13) 0.0192(13) -0.0071(10) -0.0013(9) 0.0017(9)
C55 0.0183(12) 0.0161(13) 0.0139(12) -0.0016(10) -0.0010(9) 0.0013(10)
F55 0.0330(9) 0.0171(8) 0.0161(8) -0.0010(6) 0.0038(7) 0.0003(7)
C56 0.0186(12) 0.0130(12) 0.0177(12) -0.0039(10) -0.0012(10) -0.0005(9)
F56 0.0335(9) 0.0130(8) 0.0212(8) -0.0040(6) 0.0033(7) 0.0014(7)
C61 0.0204(13) 0.0169(13) 0.0210(13) -0.0059(11) 0.0010(10) -0.0012(10)
C62 0.0198(13) 0.0231(14) 0.0200(13) -0.0078(11) 0.0000(10) -0.0031(11)
F62 0.0321(10) 0.0290(10) 0.0248(9) -0.0131(8) -0.0088(7) 0.0013(8)
C66 0.0196(13) 0.0225(14) 0.0188(13) -0.0031(11) -0.0016(10) -0.0003(11)
F66 0.0318(10) 0.0271(10) 0.0278(9) -0.0070(8) -0.0124(8) 0.0077(8)

loop_
_atom_type_symbol
_atom_type_description
_atom_type_scat_dispersion_real
_atom_type_scat_dispersion_imag
_atom_type_scat_source
C C 0.0033 0.0016 'International Tables Vol C Tables 4.2.6.8 and 6.1.1.4'
H H 0.0000 0.0000 'International Tables Vol C Tables 4.2.6.8 and 6.1.1.4'
N N 0.0061 0.0033 'International Tables Vol C Tables 4.2.6.8 and 6.1.1.4'
O O 0.0106 0.0060 'International Tables Vol C Tables 4.2.6.8 and 6.1.1.4'
I I -0.4742 1.8119 'International Tables Vol C Tables 4.2.6.8 and 6.1.1.4'
F F 0.0171 0.0103 'International Tables Vol C Tables 4.2.6.8 and 6.1.1.4'

loop_
_geom_angle_atom_site_label_1
_geom_angle_atom_site_label_2
_geom_angle_atom_site_label_3
_geom_angle
_geom_angle_site_symmetry_1
_geom_angle_site_symmetry_3
_geom_angle_publ_flag
C16 N11 C12 118.8(2) . . ?
N11 C12 C13 122.1(3) . . ?
N11 C12 H12 118.9 . . ?
C13 C12 H12 118.9 . . ?
C14 C13 C12 119.2(2) . . ?
C14 C13 C17 121.8(2) . . ?
C12 C13 C17 119.0(2) . . ?
C15 C14 C13 118.2(3) . . ?
C15 C14 H14 120.9 . . ?
C13 C14 H14 120.9 . . ?
O25 C15 C14 125.8(2) . . ?
O25 C15 C16 115.2(2) . . ?
C14 C15 C16 119.0(3) . . ?
N11 C16 C15 122.7(3) . . ?
N11 C16 H16 118.7 . . ?
C15 C16 H16 118.7 . . ?
C27 C17 C13 176.1(3) . . ?
O25 C18 H18A 109.5 . . ?
O25 C18 H18B 109.5 . . ?
H18A C18 H18B 109.5 . . ?
O25 C18 H18C 109.5 . . ?
H18A C18 H18C 109.5 . . ?
H18B C18 H18C 109.5 . . ?
C22 N21 C26 117.1(3) . . ?
N21 C22 C23 123.3(3) . . ?
N21 C22 H22 118.3 . . ?
C23 C22 H22 118.3 . . ?
C24 C23 C22 118.0(3) . . ?
C24 C23 C27 120.3(3) . . ?
C22 C23 C27 121.6(2) . . ?
C25 C24 C23 119.2(3) . . ?
C25 C24 H24 120.4 . . ?
C23 C24 H24 120.4 . . ?
C24 C25 C26 118.6(3) . . ?
C24 C25 H25 120.7 . . ?
C26 C25 H25 120.7 . . ?
C15 O25 C18 116.9(2) . . ?
N21 C26 C25 123.9(3) . . ?
N21 C26 H26 118.1 . . ?
C25 C26 H26 118.1 . . ?
C17 C27 C23 173.7(3) . . ?
C32 N31 C36 118.4(2) . . ?
N31 C32 C33 123.2(3) . . ?
N31 C32 H32 118.4 . . ?
C33 C32 H32 118.4 . . ?
C32 C33 C34 119.0(3) . . ?
C32 C33 C37 118.8(3) . . ?
C34 C33 C37 122.2(3) . . ?
C35 C34 C33 117.6(3) . . ?
C35 C34 H34 121.2 . . ?
C33 C34 H34 121.2 . . ?
O35 C35 C34 125.4(2) . . ?
O35 C35 C36 115.1(2) . . ?
C34 C35 C36 119.5(2) . . ?
C35 O35 C38 117.4(2) . . ?
N31 C36 C35 122.3(2) . . ?
N31 C36 H36 118.8 . . ?
C35 C36 H36 118.8 . . ?
C47 C37 C33 173.2(3) . . ?
O35 C38 H38A 109.5 . . ?
O35 C38 H38B 109.5 . . ?
H38A C38 H38B 109.5 . . ?
O35 C38 H38C 109.5 . . ?
H38A C38 H38C 109.5 . . ?
H38B C38 H38C 109.5 . . ?
C42 N41 C46 117.4(3) . . ?
N41 C42 C43 123.1(3) . . ?
N41 C42 H42 118.4 . . ?
C43 C42 H42 118.4 . . ?
C44 C43 C42 118.2(3) . . ?
C44 C43 C47 120.0(3) . . ?
C42 C43 C47 121.7(3) . . ?
C45 C44 C43 118.8(3) . . ?
C45 C44 H44 120.6 . . ?
C43 C44 H44 120.6 . . ?
C46 C45 C44 118.6(3) . . ?
C46 C45 H45 120.7 . . ?
C44 C45 H45 120.7 . . ?
N41 C46 C45 124.0(3) . . ?
N41 C46 H46 118.0 . . ?
C45 C46 H46 118.0 . . ?
C37 C47 C43 173.4(3) . . ?
C52 C51 C56 116.0(2) . . ?
C52 C51 I1 122.40(19) . . ?
C56 C51 I1 121.6(2) . . ?
F52 C52 C53 118.2(2) . . ?
F52 C52 C51 119.7(2) . . ?
C53 C52 C51 122.0(2) . . ?
F53 C53 C52 118.6(2) . . ?
F53 C53 C54 119.8(2) . . ?
C52 C53 C54 121.7(2) . . ?
C53 C54 C55 116.4(2) . . ?
C53 C54 I2 122.4(2) . . ?
C55 C54 I2 121.2(2) . . ?
F55 C55 C56 118.3(2) . . ?
F55 C55 C54 119.7(2) . . ?
C56 C55 C54 122.0(2) . . ?
F56 C56 C55 118.4(2) . . ?
F56 C56 C51 119.7(2) . . ?
C55 C56 C51 121.9(3) . . ?
C66 C61 C62 117.7(3) . . ?
C66 C61 I3 121.0(2) . . ?
C62 C61 I3 121.2(2) . . ?
F62 C62 C66 118.4(3) . 2_756 ?
F62 C62 C61 120.7(3) . . ?
C66 C62 C61 120.9(3) 2_756 . ?
F66 C66 C61 120.4(3) . . ?
F66 C66 C62 118.2(3) . 2_756 ?
C61 C66 C62 121.4(3) . 2_756 ?

loop_
_geom_bond_atom_site_label_1
_geom_bond_atom_site_label_2
_geom_bond_distance
_geom_bond_site_symmetry_2
_geom_bond_publ_flag
I1 C51 2.092(3) . ?
I2 C54 2.101(3) . ?
I3 C61 2.079(3) . ?
N11 C16 1.331(4) . ?
N11 C12 1.339(4) . ?
C12 C13 1.398(4) . ?
C12 H12 0.9500 . ?
C13 C14 1.397(4) . ?
C13 C17 1.432(4) . ?
C14 C15 1.385(4) . ?
C14 H14 0.9500 . ?
C15 O25 1.354(3) . ?
C15 C16 1.401(4) . ?
C16 H16 0.9500 . ?
C17 C27 1.198(4) . ?
C18 O25 1.438(3) . ?
C18 H18A 0.9800 . ?
C18 H18B 0.9800 . ?
C18 H18C 0.9800 . ?
N21 C22 1.337(4) . ?
N21 C26 1.339(4) . ?
C22 C23 1.403(4) . ?
C22 H22 0.9500 . ?
C23 C24 1.391(4) . ?
C23 C27 1.432(4) . ?
C24 C25 1.376(4) . ?
C24 H24 0.9500 . ?
C25 C26 1.387(4) . ?
C25 H25 0.9500 . ?
C26 H26 0.9500 . ?
N31 C32 1.331(4) . ?
N31 C36 1.337(4) . ?
C32 C33 1.389(4) . ?
C32 H32 0.9500 . ?
C33 C34 1.402(4) . ?
C33 C37 1.432(4) . ?
C34 C35 1.390(4) . ?
C34 H34 0.9500 . ?
C35 O35 1.352(3) . ?
C35 C36 1.399(4) . ?
O35 C38 1.433(3) . ?
C36 H36 0.9500 . ?
C37 C47 1.199(4) . ?
C38 H38A 0.9800 . ?
C38 H38B 0.9800 . ?
C38 H38C 0.9800 . ?
N41 C42 1.335(4) . ?
N41 C46 1.336(4) . ?
C42 C43 1.404(4) . ?
C42 H42 0.9500 . ?
C43 C44 1.392(4) . ?
C43 C47 1.439(4) . ?
C44 C45 1.385(4) . ?
C44 H44 0.9500 . ?
C45 C46 1.382(4) . ?
C45 H45 0.9500 . ?
C46 H46 0.9500 . ?
C51 C52 1.386(4) . ?
C51 C56 1.386(4) . ?
C52 F52 1.349(3) . ?
C52 C53 1.379(4) . ?
C53 F53 1.352(3) . ?
C53 C54 1.382(4) . ?
C54 C55 1.383(4) . ?
C55 F55 1.355(3) . ?
C55 C56 1.375(4) . ?
C56 F56 1.352(3) . ?
C61 C66 1.380(4) . ?
C61 C62 1.391(4) . ?
C62 F62 1.338(3) . ?
C62 C66 1.386(4) 2_756 ?
C66 F66 1.339(3) . ?
C66 C62 1.386(4) 2_756 ?

loop_
_geom_torsion_atom_site_label_1
_geom_torsion_atom_site_label_2
_geom_torsion_atom_site_label_3
_geom_torsion_atom_site_label_4
_geom_torsion
_geom_torsion_site_symmetry_1
_geom_torsion_site_symmetry_2
_geom_torsion_site_symmetry_3
_geom_torsion_site_symmetry_4
_geom_torsion_publ_flag
C16 N11 C12 C13 0.9(4) . . . . ?
N11 C12 C13 C14 -1.6(4) . . . . ?
N11 C12 C13 C17 178.1(3) . . . . ?
C12 C13 C14 C15 0.0(4) . . . . ?
C17 C13 C14 C15 -179.8(3) . . . . ?
C13 C14 C15 O25 -177.8(3) . . . . ?
C13 C14 C15 C16 2.2(4) . . . . ?
C12 N11 C16 C15 1.5(4) . . . . ?
O25 C15 C16 N11 177.0(2) . . . . ?
C14 C15 C16 N11 -3.1(4) . . . . ?
C26 N21 C22 C23 -0.7(4) . . . . ?
N21 C22 C23 C24 0.0(4) . . . . ?
N21 C22 C23 C27 176.0(3) . . . . ?
C22 C23 C24 C25 0.7(4) . . . . ?
C27 C23 C24 C25 -175.5(3) . . . . ?
C23 C24 C25 C26 -0.5(4) . . . . ?
C14 C15 O25 C18 1.2(4) . . . . ?
C16 C15 O25 C18 -178.8(2) . . . . ?
C22 N21 C26 C25 1.0(4) . . . . ?
C24 C25 C26 N21 -0.4(5) . . . . ?
C36 N31 C32 C33 -0.3(4) . . . . ?
N31 C32 C33 C34 1.6(4) . . . . ?
N31 C32 C33 C37 -178.7(3) . . . . ?
C32 C33 C34 C35 -1.8(4) . . . . ?
C37 C33 C34 C35 178.5(3) . . . . ?
C33 C34 C35 O35 -178.7(2) . . . . ?
C33 C34 C35 C36 0.9(4) . . . . ?
C34 C35 O35 C38 -3.2(4) . . . . ?
C36 C35 O35 C38 177.2(2) . . . . ?
C32 N31 C36 C35 -0.7(4) . . . . ?
O35 C35 C36 N31 -180.0(2) . . . . ?
C34 C35 C36 N31 0.4(4) . . . . ?
C46 N41 C42 C43 0.3(4) . . . . ?
N41 C42 C43 C44 -0.8(4) . . . . ?
N41 C42 C43 C47 176.0(3) . . . . ?
C42 C43 C44 C45 0.4(4) . . . . ?
C47 C43 C44 C45 -176.6(3) . . . . ?
C43 C44 C45 C46 0.6(4) . . . . ?
C42 N41 C46 C45 0.8(4) . . . . ?
C44 C45 C46 N41 -1.2(5) . . . . ?
C56 C51 C52 F52 -179.7(2) . . . . ?
I1 C51 C52 F52 1.2(3) . . . . ?
C56 C51 C52 C53 -0.7(4) . . . . ?
I1 C51 C52 C53 -179.9(2) . . . . ?
F52 C52 C53 F53 0.7(4) . . . . ?
C51 C52 C53 F53 -178.3(2) . . . . ?
F52 C52 C53 C54 -179.6(2) . . . . ?
C51 C52 C53 C54 1.4(4) . . . . ?
F53 C53 C54 C55 178.0(2) . . . . ?
C52 C53 C54 C55 -1.7(4) . . . . ?
F53 C53 C54 I2 -1.6(4) . . . . ?
C52 C53 C54 I2 178.8(2) . . . . ?
C53 C54 C55 F55 -179.8(2) . . . . ?
I2 C54 C55 F55 -0.3(3) . . . . ?
C53 C54 C55 C56 1.4(4) . . . . ?
I2 C54 C55 C56 -179.0(2) . . . . ?
F55 C55 C56 F56 -0.7(4) . . . . ?
C54 C55 C56 F56 178.0(2) . . . . ?
F55 C55 C56 C51 -179.6(2) . . . . ?
C54 C55 C56 C51 -0.9(4) . . . . ?
C52 C51 C56 F56 -178.4(2) . . . . ?
I1 C51 C56 F56 0.7(4) . . . . ?
C52 C51 C56 C55 0.5(4) . . . . ?
I1 C51 C56 C55 179.6(2) . . . . ?
C66 C61 C62 F62 -179.1(2) . . . . ?
I3 C61 C62 F62 0.5(4) . . . . ?
C66 C61 C62 C66 0.5(5) . . . 2_756 ?
I3 C61 C62 C66 -179.8(2) . . . 2_756 ?
C62 C61 C66 F66 180.0(2) . . . . ?
I3 C61 C66 F66 0.3(4) . . . . ?
C62 C61 C66 C62 -0.5(5) . . . 2_756 ?
I3 C61 C66 C62 179.8(2) . . . 2_756 ?
